data_7229993
loop_
_publ_author_name
'Yang, Jingxiang'
'Hu, Chunhua T.'
'Shtukenberg, Alexander G.'
'Yin, Qiuxiang'
'Kahr, Bart'

_publ_section_title
;
 l-Malic acid crystallization: polymorphism, semi-spherulites, twisting,
 and polarity
;
_journal_issue 10
_journal_name_full CrystEngComm
_journal_page_first 1383
_journal_paper_doi 10.1039/C7CE02107K
_journal_volume 20
_journal_year 2018
_chemical_absolute_configuration rm
_chemical_formula_moiety 'C4 H6 O5'
_chemical_formula_sum 'C4 H6 O5'
_chemical_formula_weight 134.09
_chemical_name_systematic 'L-malic acid'
_chemical_properties_physical Moisture-sensitive
_space_group_crystal_system monoclinic
_space_group_IT_number 4
_space_group_name_Hall 'P 2yb'
_space_group_name_H-M_alt 'P 1 21 1'
_symmetry_space_group_name_Hall 'P 2yb'
_symmetry_space_group_name_H-M 'P 1 21 1'
_atom_sites_solution_hydrogens mixed
_audit_creation_method SHELXL-2014/7
_audit_update_record
;
2017-11-18 deposited with the CCDC.
2018-01-17 downloaded from the CCDC.
;
_cell_angle_alpha 90
_cell_angle_beta 104.9610(10)
_cell_angle_gamma 90
_cell_formula_units_Z 2
_cell_length_a 5.7343(6)
_cell_length_b 6.7990(7)
_cell_length_c 6.9949(7)
_cell_measurement_reflns_used 2115
_cell_measurement_temperature 100(2)
_cell_measurement_theta_max 28.05
_cell_measurement_theta_min 3.01
_cell_volume 263.47(5)
_computing_cell_refinement 'Bruker SAINT'
_computing_data_collection 'Bruker APEX2'
_computing_data_reduction 'Bruker SAINT'
_computing_structure_refinement 'SHELXL-2014/7 (Sheldrick, 2014)'
_computing_structure_solution 'SHELXT (Sheldrick 2014)'
_diffrn_ambient_temperature 100(2)
_diffrn_measured_fraction_theta_full 1.000
_diffrn_measured_fraction_theta_max 1.000
_diffrn_measurement_device_type 'Bruker APEX-II CCD'
_diffrn_measurement_method '\w scans'
_diffrn_radiation_monochromator graphite
_diffrn_radiation_source 'sealed tube'
_diffrn_radiation_type MoK\a
_diffrn_radiation_wavelength 0.71073
_diffrn_reflns_av_R_equivalents 0.0242
_diffrn_reflns_av_unetI/netI 0.0256
_diffrn_reflns_Laue_measured_fraction_full 1.000
_diffrn_reflns_Laue_measured_fraction_max 1.000
_diffrn_reflns_limit_h_max 7
_diffrn_reflns_limit_h_min -7
_diffrn_reflns_limit_k_max 9
_diffrn_reflns_limit_k_min -9
_diffrn_reflns_limit_l_max 9
_diffrn_reflns_limit_l_min -9
_diffrn_reflns_number 4108
_diffrn_reflns_point_group_measured_fraction_full 1.000
_diffrn_reflns_point_group_measured_fraction_max 1.000
_diffrn_reflns_theta_full 25.242
_diffrn_reflns_theta_max 28.251
_diffrn_reflns_theta_min 3.014
_exptl_absorpt_coefficient_mu 0.161
_exptl_absorpt_correction_T_max 0.7457
_exptl_absorpt_correction_T_min 0.6679
_exptl_absorpt_correction_type multi-scan
_exptl_absorpt_process_details SADABS
_exptl_crystal_colour colourless
_exptl_crystal_density_diffrn 1.690
_exptl_crystal_description block
_exptl_crystal_F_000 140
_exptl_crystal_recrystallization_method 'Re-crystallisation from solvent: ethyl acetate'
_exptl_crystal_size_max 0.200
_exptl_crystal_size_mid 0.160
_exptl_crystal_size_min 0.110
_refine_diff_density_max 0.244
_refine_diff_density_min -0.166
_refine_diff_density_rms 0.047
_refine_ls_abs_structure_details
;
 Flack x determined using 552 quotients [(I+)-(I-)]/[(I+)+(I-)]
 (Parsons, Flack and Wagner, Acta Cryst. B69 (2013) 249-259).
;
_refine_ls_abs_structure_Flack 0.5(5)
_refine_ls_extinction_method none
_refine_ls_goodness_of_fit_ref 1.050
_refine_ls_hydrogen_treatment mixed
_refine_ls_matrix_type full
_refine_ls_number_parameters 90
_refine_ls_number_reflns 1305
_refine_ls_number_restraints 3
_refine_ls_restrained_S_all 1.050
_refine_ls_R_factor_all 0.0304
_refine_ls_R_factor_gt 0.0294
_refine_ls_shift/su_max 0.001
_refine_ls_shift/su_mean 0.000
_refine_ls_structure_factor_coef Fsqd
_refine_ls_weighting_details 'w=1/[\s^2^(Fo^2^)+(0.0520P)^2^+0.0119P] where P=(Fo^2^+2Fc^2^)/3'
_refine_ls_weighting_scheme calc
_refine_ls_wR_factor_gt 0.0791
_refine_ls_wR_factor_ref 0.0798
_reflns_Friedel_coverage 0.846
_reflns_Friedel_fraction_full 1.000
_reflns_Friedel_fraction_max 1.000
_reflns_number_gt 1269
_reflns_number_total 1305
_reflns_threshold_expression 'I > 2\s(I)'
_cod_data_source_file c7ce02107k1.cif
_cod_data_source_block 15bek39h
_cod_depositor_comments 'Adding full bibliography for 7229993.cif.'
_cod_database_code 7229993
_shelx_shelxl_version_number 2014/7
_shelx_space_group_comment
;
The symmetry employed for this shelxl refinement is uniquely defined
by the following loop, which should always be used as a source of
symmetry information in preference to the above space-group names.
They are only intended as comments.
;
_shelx_estimated_absorpt_t_min 0.968
_shelx_estimated_absorpt_t_max 0.982

loop_
_space_group_symop_operation_xyz
'x, y, z'
'-x, y+1/2, -z'

loop_
_atom_site_label
_atom_site_type_symbol
_atom_site_fract_x
_atom_site_fract_y
_atom_site_fract_z
_atom_site_U_iso_or_equiv
_atom_site_adp_type
_atom_site_occupancy
_atom_site_site_symmetry_order
_atom_site_calc_flag
_atom_site_refinement_flags_posn
_atom_site_refinement_flags_adp
O1 O 0.6505(3) 0.1457(2) 0.8157(2) 0.0183(3) Uani 1 1 d D .
H1O H 0.620(5) 0.056(3) 0.890(4) 0.028 Uiso 1 1 d D U
O2 O 0.4457(2) 0.3509(2) 0.96194(19) 0.0160(3) Uani 1 1 d . .
O3 O 0.4527(2) 0.6350(2) 0.6843(2) 0.0181(3) Uani 1 1 d D .
H3O H 0.483(5) 0.674(5) 0.804(2) 0.027 Uiso 1 1 d D U
O4 O 0.8968(2) 0.6721(2) 0.4600(2) 0.0171(3) Uani 1 1 d . .
O5 O 1.0082(3) 0.8539(2) 0.7359(2) 0.0188(3) Uani 1 1 d . .
H5 H 1.033(5) 0.942(4) 0.654(3) 0.028 Uiso 1 1 calc R U
C1 C 0.5565(3) 0.3173(3) 0.8374(3) 0.0143(4) Uani 1 1 d . .
C2 C 0.6071(3) 0.4723(3) 0.6968(3) 0.0136(4) Uani 1 1 d . .
H2 H 0.5800 0.4126 0.5622 0.016 Uiso 1 1 calc R U
C3 C 0.8749(4) 0.5313(3) 0.7703(3) 0.0157(4) Uani 1 1 d . .
H3A H 0.9091 0.5789 0.9085 0.019 Uiso 1 1 calc R U
H3B H 0.9788 0.4157 0.7669 0.019 Uiso 1 1 calc R U
C4 C 0.9285(4) 0.6913(3) 0.6388(3) 0.0148(4) Uani 1 1 d . .

loop_
_atom_site_aniso_label
_atom_site_aniso_U_11
_atom_site_aniso_U_22
_atom_site_aniso_U_33
_atom_site_aniso_U_23
_atom_site_aniso_U_13
_atom_site_aniso_U_12
O1 0.0230(7) 0.0125(7) 0.0216(7) 0.0024(6) 0.0095(6) 0.0021(6)
O2 0.0194(6) 0.0139(7) 0.0161(6) 0.0003(6) 0.0070(5) -0.0001(6)
O3 0.0194(7) 0.0166(8) 0.0183(7) 0.0016(6) 0.0053(5) 0.0040(6)
O4 0.0193(7) 0.0160(8) 0.0171(7) 0.0018(6) 0.0065(5) 0.0002(6)
O5 0.0262(7) 0.0144(7) 0.0175(7) -0.0002(6) 0.0085(6) -0.0007(6)
C1 0.0123(8) 0.0154(10) 0.0138(8) -0.0015(7) 0.0010(7) -0.0014(8)
C2 0.0155(9) 0.0129(9) 0.0130(9) 0.0011(7) 0.0045(7) 0.0007(7)
C3 0.0155(9) 0.0154(10) 0.0165(9) 0.0027(8) 0.0049(7) 0.0021(8)
C4 0.0114(8) 0.0142(10) 0.0196(9) 0.0011(8) 0.0053(7) 0.0020(7)

loop_
_atom_type_symbol
_atom_type_description
_atom_type_scat_dispersion_real
_atom_type_scat_dispersion_imag
_atom_type_scat_source
C C 0.0033 0.0016 'International Tables Vol C Tables 4.2.6.8 and 6.1.1.4'
H H 0.0000 0.0000 'International Tables Vol C Tables 4.2.6.8 and 6.1.1.4'
O O 0.0106 0.0060 'International Tables Vol C Tables 4.2.6.8 and 6.1.1.4'

loop_
_geom_angle_atom_site_label_1
_geom_angle_atom_site_label_2
_geom_angle_atom_site_label_3
_geom_angle
C1 O1 H1O 114(2)
C2 O3 H3O 103(2)
C4 O5 H5 109.5
O2 C1 O1 123.60(18)
O2 C1 C2 123.47(19)
O1 C1 C2 112.89(16)
O3 C2 C1 111.30(16)
O3 C2 C3 111.92(15)
C1 C2 C3 107.78(15)
O3 C2 H2 108.6
C1 C2 H2 108.6
C3 C2 H2 108.6
C4 C3 C2 109.11(16)
C4 C3 H3A 109.9
C2 C3 H3A 109.9
C4 C3 H3B 109.9
C2 C3 H3B 109.9
H3A C3 H3B 108.3
O4 C4 O5 123.88(19)
O4 C4 C3 123.16(18)
O5 C4 C3 112.95(17)

loop_
_geom_bond_atom_site_label_1
_geom_bond_atom_site_label_2
_geom_bond_distance
O1 C1 1.310(2)
O1 H1O 0.851(13)
O2 C1 1.225(2)
O3 C2 1.406(2)
O3 H3O 0.852(13)
O4 C4 1.223(2)
O5 C4 1.316(3)
O5 H5 0.87(3)
C1 C2 1.520(3)
C2 C3 1.541(3)
C2 H2 1.0000
C3 C4 1.506(3)
C3 H3A 0.9900
C3 H3B 0.9900
